data_7158598
loop_
_publ_author_name
'Chernykh, Anton V.'
'Chernykh, Alla V.'
'Radchenko, Dmytro S.'
'Chheda, Pratik Rajesh'
'Rusanov, Eduard B.'
'Grygorenko, Oleksandr O.'
'Spies, M. Ashley'
'Volochnyuk, Dmitriy M.'
'Komarov, Igor V.'

_publ_section_title
;
 A stereochemical journey around spirocyclic glutamic acid analogs
;
_journal_name_full 'Organic &amp; Biomolecular Chemistry'
_journal_paper_doi 10.1039/D2OB00146B
_journal_year 2022
_chemical_absolute_configuration ad
_chemical_formula_moiety 'C16 H26 N2 O3 S'
_chemical_formula_sum 'C16 H26 N2 O3 S'
_chemical_formula_weight 326.45
_space_group_crystal_system monoclinic
_space_group_IT_number 4
_space_group_name_Hall 'P 2yb'
_space_group_name_H-M_alt 'P 1 21 1'
_atom_sites_solution_hydrogens mixed
_audit_creation_method SHELXL-2016/4
_audit_update_record
;
2021-09-08 deposited with the CCDC.	2022-03-03 downloaded from the CCDC.
;
_cell_angle_alpha 90
_cell_angle_beta 93.847(10)
_cell_angle_gamma 90
_cell_formula_units_Z 2
_cell_length_a 10.091(3)
_cell_length_b 6.9401(17)
_cell_length_c 13.251(3)
_cell_measurement_reflns_used 515
_cell_measurement_temperature 173(2)
_cell_measurement_theta_max 19.78
_cell_measurement_theta_min 2.46
_cell_volume 925.9(4)
_computing_cell_refinement 'Bruker SMART'
_computing_data_collection 'Bruker SMART'
_computing_data_reduction 'Bruker SAINT'
_computing_molecular_graphics 'Bruker SHELXTL'
_computing_publication_material 'Bruker SHELXTL'
_computing_structure_refinement 'SHELXL-2016/4 (Sheldrick, 2016)'
_computing_structure_solution 'Bruker SHELXTL'
_diffrn_ambient_temperature 173(2)
_diffrn_measured_fraction_theta_full 1.000
_diffrn_measured_fraction_theta_max 0.995
_diffrn_measurement_device_type 'CCD area detector'
_diffrn_measurement_method 'omega scans'
_diffrn_radiation_monochromator graphite
_diffrn_radiation_source 'sealed tube'
_diffrn_radiation_type MoK\a
_diffrn_radiation_wavelength 0.71073
_diffrn_reflns_av_R_equivalents 0.0511
_diffrn_reflns_av_unetI/netI 0.0535
_diffrn_reflns_Laue_measured_fraction_full 1.000
_diffrn_reflns_Laue_measured_fraction_max 0.995
_diffrn_reflns_limit_h_max 12
_diffrn_reflns_limit_h_min -12
_diffrn_reflns_limit_k_max 8
_diffrn_reflns_limit_k_min -8
_diffrn_reflns_limit_l_max 16
_diffrn_reflns_limit_l_min -16
_diffrn_reflns_number 14193
_diffrn_reflns_point_group_measured_fraction_full 0.989
_diffrn_reflns_point_group_measured_fraction_max 0.970
_diffrn_reflns_theta_full 25.242
_diffrn_reflns_theta_max 26.599
_diffrn_reflns_theta_min 1.540
_exptl_absorpt_coefficient_mu 0.188
_exptl_absorpt_correction_T_max 0.99
_exptl_absorpt_correction_T_min 0.74
_exptl_absorpt_correction_type numerical
_exptl_absorpt_process_details SADABS
_exptl_crystal_colour colourless
_exptl_crystal_density_diffrn 1.171
_exptl_crystal_description needle
_exptl_crystal_F_000 352
_exptl_crystal_size_max 0.500
_exptl_crystal_size_mid 0.250
_exptl_crystal_size_min 0.070
_refine_diff_density_max 0.262
_refine_diff_density_min -0.252
_refine_diff_density_rms 0.042
_refine_ls_abs_structure_details
;
 Flack x determined using 1182 quotients [(I+)-(I-)]/[(I+)+(I-)]
 (Parsons, Flack and Wagner, Acta Cryst. B69 (2013) 249-259).
;
_refine_ls_abs_structure_Flack 0.01(6)
_refine_ls_extinction_method none
_refine_ls_goodness_of_fit_ref 1.055
_refine_ls_hydrogen_treatment mixed
_refine_ls_matrix_type full
_refine_ls_number_parameters 197
_refine_ls_number_reflns 3777
_refine_ls_number_restraints 3
_refine_ls_restrained_S_all 1.058
_refine_ls_R_factor_all 0.0591
_refine_ls_R_factor_gt 0.0450
_refine_ls_shift/su_max 0.004
_refine_ls_shift/su_mean 0.000
_refine_ls_structure_factor_coef Fsqd
_refine_ls_weighting_details 'w=1/[\s^2^(Fo^2^)+(0.0422P)^2^+0.2214P] where P=(Fo^2^+2Fc^2^)/3'
_refine_ls_weighting_scheme calc
_refine_ls_wR_factor_gt 0.0988
_refine_ls_wR_factor_ref 0.1064
_reflns_Friedel_coverage 0.797
_reflns_Friedel_fraction_full 0.975
_reflns_Friedel_fraction_max 0.941
_reflns_number_gt 3118
_reflns_number_total 3777
_reflns_threshold_expression 'I > 2\s(I)'
_cod_data_source_file d2ob00146b2.cif
_cod_data_source_block b2m[50b]
_cod_original_sg_symbol_H-M 'P 21'
_cod_database_code 7158598
_shelx_shelxl_version_number 2016/4
_shelx_space_group_comment
;
The symmetry employed for this shelxl refinement is uniquely defined
by the following loop, which should always be used as a source of
symmetry information in preference to the above space-group names.
They are only intended as comments.
;
_shelx_estimated_absorpt_t_min 0.912
_shelx_estimated_absorpt_t_max 0.987

loop_
_space_group_symop_operation_xyz
'x, y, z'
'-x, y+1/2, -z'

loop_
_atom_site_label
_atom_site_type_symbol
_atom_site_fract_x
_atom_site_fract_y
_atom_site_fract_z
_atom_site_U_iso_or_equiv
_atom_site_adp_type
_atom_site_occupancy
_atom_site_site_symmetry_order
_atom_site_calc_flag
_atom_site_refinement_flags_posn
_atom_site_refinement_flags_adp
_atom_site_refinement_flags_occupancy
_atom_site_disorder_assembly
_atom_site_disorder_group
C1 C 0.0413(3) 0.1258(5) 0.7991(2) 0.0286(8) Uani 1 1 d . . . . .
C2 C -0.0029(4) 0.1449(5) 0.6849(2) 0.0295(8) Uani 1 1 d . . . . .
H2A H -0.084921 0.221516 0.671466 0.035 Uiso 1 1 calc R U . . .
H2B H 0.068398 0.190459 0.642910 0.035 Uiso 1 1 calc R U . . .
C3 C -0.0255(3) -0.0731(5) 0.6798(2) 0.0269(8) Uani 1 1 d . . . . .
C4 C 0.0541(3) -0.0948(6) 0.7829(2) 0.0303(7) Uani 1 1 d . . . . .
H4A H 0.146662 -0.139060 0.777540 0.036 Uiso 1 1 calc R U . . .
H4B H 0.008599 -0.173227 0.832498 0.036 Uiso 1 1 calc R U . . .
C5 C -0.1651(4) -0.1607(5) 0.6700(3) 0.0373(9) Uani 1 1 d . . . . .
H5A H -0.231359 -0.079306 0.631533 0.045 Uiso 1 1 calc R U . . .
H5B H -0.198253 -0.201516 0.735349 0.045 Uiso 1 1 calc R U . . .
C6 C -0.1117(4) -0.3279(6) 0.6079(3) 0.0386(9) Uani 1 1 d . . . . .
H6A H -0.167958 -0.359520 0.546012 0.046 Uiso 1 1 calc R U . . .
H6B H -0.088844 -0.444938 0.648031 0.046 Uiso 1 1 calc R U . . .
C7 C 0.0084(3) -0.1979(5) 0.5891(2) 0.0269(8) Uani 1 1 d . . . . .
H7 H -0.010062 -0.123605 0.525037 0.032 Uiso 1 1 calc R U . . .
C8 C 0.1431(3) -0.2849(6) 0.5900(3) 0.0331(8) Uani 1 1 d . . . . .
C9 C 0.3728(4) -0.2079(7) 0.5976(3) 0.0604(13) Uani 1 1 d D . . . .
H9 H 0.380598 -0.326106 0.555261 0.073 Uiso 1 1 calc R U . . .
C10 C 0.4461(5) -0.0457(9) 0.5526(5) 0.0998(17) Uani 1 1 d D . . . .
H10A H 0.540554 -0.078652 0.552437 0.150 Uiso 1 1 calc R U . . .
H10B H 0.410185 -0.023192 0.483090 0.150 Uiso 1 1 calc R U . . .
H10C H 0.435812 0.071159 0.592861 0.150 Uiso 1 1 calc R U . . .
C11 C 0.4224(5) -0.2497(11) 0.7037(4) 0.0998(17) Uani 1 1 d D . . . .
H11A H 0.515452 -0.290517 0.704921 0.150 Uiso 1 1 calc R U . . .
H11B H 0.415383 -0.133391 0.744888 0.150 Uiso 1 1 calc R U . . .
H11C H 0.368938 -0.352824 0.731017 0.150 Uiso 1 1 calc R U . . .
C12 C 0.1675(4) 0.2254(6) 0.8284(3) 0.0374(9) Uani 1 1 d . . . . .
C13 C -0.2897(4) 0.3403(6) 0.9003(3) 0.0413(10) Uani 1 1 d . . . . .
C14 C -0.3587(4) 0.2364(8) 0.8111(4) 0.0703(17) Uani 1 1 d . . . . .
H14A H -0.356706 0.317209 0.750553 0.105 Uiso 1 1 calc R U . . .
H14B H -0.312894 0.114552 0.799819 0.105 Uiso 1 1 calc R U . . .
H14C H -0.451081 0.210261 0.825141 0.105 Uiso 1 1 calc R U . . .
C15 C -0.3510(5) 0.5378(8) 0.9143(4) 0.0633(14) Uani 1 1 d . . . . .
H15A H -0.350519 0.610406 0.850915 0.095 Uiso 1 1 calc R U . . .
H15B H -0.442714 0.522632 0.933180 0.095 Uiso 1 1 calc R U . . .
H15C H -0.299430 0.607671 0.967876 0.095 Uiso 1 1 calc R U . . .
C16 C -0.2888(5) 0.2244(9) 0.9965(4) 0.0691(16) Uani 1 1 d . . . . .
H16A H -0.243279 0.297333 1.051890 0.104 Uiso 1 1 calc R U . . .
H16B H -0.380387 0.198085 1.012777 0.104 Uiso 1 1 calc R U . . .
H16C H -0.242200 0.102376 0.987455 0.104 Uiso 1 1 calc R U . . .
N1 N -0.0643(3) 0.1650(4) 0.8647(2) 0.0283(7) Uani 1 1 d . . . . .
N2 N 0.2668(4) 0.2997(6) 0.8482(3) 0.0585(11) Uani 1 1 d . . . . .
O1 O 0.2349(2) -0.1472(4) 0.5949(2) 0.0413(7) Uani 1 1 d . . . . .
O2 O 0.1678(3) -0.4539(4) 0.5869(2) 0.0583(9) Uani 1 1 d . . . . .
O3 O -0.0556(3) 0.4978(4) 0.9536(2) 0.0471(8) Uani 1 1 d . . . . .
S1 S -0.11973(8) 0.39107(14) 0.86705(6) 0.0319(2) Uani 1 1 d . . . . .
H1N H -0.042(5) 0.105(7) 0.925(3) 0.074(16) Uiso 1 1 d . . . . .

loop_
_atom_site_aniso_label
_atom_site_aniso_U_11
_atom_site_aniso_U_22
_atom_site_aniso_U_33
_atom_site_aniso_U_23
_atom_site_aniso_U_13
_atom_site_aniso_U_12
C1 0.0287(17) 0.029(2) 0.0276(18) -0.0009(16) 0.0002(14) -0.0009(15)
C2 0.0386(18) 0.0242(19) 0.0255(17) -0.0007(15) 0.0012(14) -0.0016(16)
C3 0.0310(16) 0.023(2) 0.0262(16) -0.0020(15) 0.0003(13) -0.0002(15)
C4 0.0397(17) 0.0249(18) 0.0264(16) 0.0032(17) 0.0023(13) 0.0010(19)
C5 0.0374(18) 0.035(3) 0.040(2) 0.0037(16) 0.0070(16) -0.0015(17)
C6 0.043(2) 0.030(2) 0.043(2) -0.0041(18) 0.0042(17) -0.0061(18)
C7 0.0313(18) 0.0228(19) 0.0266(17) -0.0006(15) 0.0018(14) -0.0004(14)
C8 0.0352(19) 0.036(2) 0.0277(18) -0.0063(17) -0.0022(15) 0.0007(17)
C9 0.030(2) 0.078(4) 0.073(3) 0.011(3) 0.003(2) 0.004(2)
C10 0.0433(19) 0.139(5) 0.115(4) 0.052(3) -0.009(2) -0.008(2)
C11 0.0433(19) 0.139(5) 0.115(4) 0.052(3) -0.009(2) -0.008(2)
C12 0.034(2) 0.042(2) 0.037(2) -0.0055(18) 0.0041(16) -0.0032(18)
C13 0.0310(17) 0.052(3) 0.041(2) -0.0051(18) 0.0025(15) 0.0028(18)
C14 0.034(2) 0.097(4) 0.079(3) -0.040(3) -0.010(2) 0.003(2)
C15 0.054(3) 0.070(4) 0.067(3) -0.011(3) 0.011(2) 0.019(3)
C16 0.050(3) 0.095(5) 0.065(3) 0.023(3) 0.021(2) -0.007(3)
N1 0.0335(15) 0.0237(17) 0.0275(16) 0.0016(13) 0.0003(12) -0.0020(13)
N2 0.043(2) 0.073(3) 0.060(2) -0.009(2) 0.0043(17) -0.0168(19)
O1 0.0294(12) 0.042(2) 0.0521(16) 0.0075(14) 0.0020(11) 0.0018(13)
O2 0.0500(17) 0.0352(18) 0.087(2) -0.0214(17) -0.0156(16) 0.0110(15)
O3 0.0462(15) 0.0458(19) 0.0488(17) -0.0206(14) -0.0013(13) -0.0017(13)
S1 0.0374(4) 0.0289(5) 0.0294(4) -0.0014(4) 0.0016(3) 0.0009(4)

loop_
_atom_type_symbol
_atom_type_description
_atom_type_scat_dispersion_real
_atom_type_scat_dispersion_imag
_atom_type_scat_source
C C 0.0033 0.0016 'International Tables Vol C Tables 4.2.6.8 and 6.1.1.4'
H H 0.0000 0.0000 'International Tables Vol C Tables 4.2.6.8 and 6.1.1.4'
N N 0.0061 0.0033 'International Tables Vol C Tables 4.2.6.8 and 6.1.1.4'
O O 0.0106 0.0060 'International Tables Vol C Tables 4.2.6.8 and 6.1.1.4'
S S 0.1246 0.1234 'International Tables Vol C Tables 4.2.6.8 and 6.1.1.4'

loop_
_geom_angle_atom_site_label_1
_geom_angle_atom_site_label_2
_geom_angle_atom_site_label_3
_geom_angle
_geom_angle_site_symmetry_1
_geom_angle_site_symmetry_3
_geom_angle_publ_flag
N1 C1 C12 114.3(3) . . ?
N1 C1 C4 109.9(3) . . ?
C12 C1 C4 114.8(3) . . ?
N1 C1 C2 113.2(3) . . ?
C12 C1 C2 113.7(3) . . ?
C4 C1 C2 88.3(2) . . ?
C3 C2 C1 89.5(3) . . ?
C2 C3 C5 121.9(3) . . ?
C2 C3 C7 123.4(3) . . ?
C5 C3 C7 87.9(2) . . ?
C2 C3 C4 89.4(3) . . ?
C5 C3 C4 117.2(3) . . ?
C7 C3 C4 120.4(3) . . ?
C3 C4 C1 89.1(3) . . ?
C3 C5 C6 89.5(3) . . ?
C5 C6 C7 87.3(3) . . ?
C8 C7 C3 118.3(3) . . ?
C8 C7 C6 119.3(3) . . ?
C3 C7 C6 89.1(3) . . ?
O2 C8 O1 124.0(3) . . ?
O2 C8 C7 126.0(3) . . ?
O1 C8 C7 110.0(3) . . ?
O1 C9 C11 109.9(4) . . ?
O1 C9 C10 105.8(4) . . ?
C11 C9 C10 112.3(5) . . ?
N2 C12 C1 177.7(4) . . ?
C16 C13 C14 112.5(4) . . ?
C16 C13 C15 111.0(4) . . ?
C14 C13 C15 110.8(4) . . ?
C16 C13 S1 110.7(3) . . ?
C14 C13 S1 107.0(3) . . ?
C15 C13 S1 104.6(3) . . ?
C1 N1 S1 116.8(2) . . ?
C8 O1 C9 117.2(3) . . ?
O3 S1 N1 110.90(16) . . ?
O3 S1 C13 106.13(17) . . ?
N1 S1 C13 98.29(17) . . ?

loop_
_geom_bond_atom_site_label_1
_geom_bond_atom_site_label_2
_geom_bond_distance
_geom_bond_site_symmetry_2
_geom_bond_publ_flag
C1 N1 1.445(4) . ?
C1 C12 1.478(5) . ?
C1 C4 1.552(5) . ?
C1 C2 1.555(4) . ?
C2 C3 1.531(5) . ?
C3 C5 1.532(5) . ?
C3 C7 1.538(5) . ?
C3 C4 1.545(4) . ?
C5 C6 1.541(5) . ?
C6 C7 1.545(5) . ?
C7 C8 1.487(5) . ?
C8 O2 1.200(5) . ?
C8 O1 1.329(4) . ?
C9 O1 1.452(5) . ?
C9 C11 1.489(5) . ?
C9 C10 1.493(5) . ?
C12 N2 1.141(5) . ?
C13 C16 1.507(6) . ?
C13 C14 1.514(6) . ?
C13 C15 1.520(6) . ?
C13 S1 1.833(4) . ?
N1 S1 1.667(3) . ?
O3 S1 1.477(3) . ?
